data_7200548
loop_
_publ_author_name
'Yu, Jie-Hui'
'Wang, Xu-Mei'
'Ye, Ling'
'Hou, Qin'
'Yang, Qing-Feng'
'Xu, Ji-Qing'

_publ_section_title
;
 Organically templated chained chlorocadmates and cadmium-chloro
 thiocyanates
;
_journal_issue 6
_journal_name_full CrystEngComm
_journal_page_first 1037
_journal_paper_doi 10.1039/b817781c
_journal_volume 11
_journal_year 2009
_chemical_formula_sum 'C6 H16 Cd2 Cl6 N2 O'
_chemical_formula_weight 569.71
_chemical_name_systematic
;
?
;
_space_group_IT_number 14
_symmetry_cell_setting monoclinic
_symmetry_space_group_name_Hall '-P 2ybc'
_symmetry_space_group_name_H-M 'P 1 21/c 1'
_atom_sites_solution_hydrogens geom
_atom_sites_solution_primary direct
_atom_sites_solution_secondary difmap
_audit_creation_method SHELXL-97
_cell_angle_alpha 90.00
_cell_angle_beta 104.89(3)
_cell_angle_gamma 90.00
_cell_formula_units_Z 4
_cell_length_a 7.5685(15)
_cell_length_b 20.604(4)
_cell_length_c 10.448(2)
_cell_measurement_temperature 293(2)
_cell_volume 1574.6(6)
_computing_cell_refinement PROCESS-AUTO
_computing_data_collection PROCESS-AUTO
_computing_data_reduction PROCESS-AUTO
_computing_structure_refinement 'SHELXL-97 (Sheldrick, 1997)'
_computing_structure_solution 'SHELXS-97 (Sheldrick, 1990)'
_diffrn_ambient_temperature 293(2)
_diffrn_detector_area_resol_mean 10.0
_diffrn_measured_fraction_theta_full 0.998
_diffrn_measured_fraction_theta_max 0.998
_diffrn_measurement_device_type 'Rigaku RAXIS-RAPID'
_diffrn_measurement_method w
_diffrn_radiation_monochromator graphite
_diffrn_radiation_source 'fine-focus sealed tube'
_diffrn_radiation_type MoK\a
_diffrn_radiation_wavelength 0.71073
_diffrn_reflns_av_R_equivalents 0.0216
_diffrn_reflns_av_sigmaI/netI 0.0168
_diffrn_reflns_limit_h_max 9
_diffrn_reflns_limit_h_min -9
_diffrn_reflns_limit_k_max 26
_diffrn_reflns_limit_k_min -26
_diffrn_reflns_limit_l_max 13
_diffrn_reflns_limit_l_min -13
_diffrn_reflns_number 15363
_diffrn_reflns_theta_full 27.47
_diffrn_reflns_theta_max 27.47
_diffrn_reflns_theta_min 3.15
_diffrn_standards_decay_% 0
_diffrn_standards_interval_count 0
_diffrn_standards_number 0
_exptl_absorpt_coefficient_mu 3.703
_exptl_absorpt_correction_T_max 0.5
_exptl_absorpt_correction_T_min 0.3186
_exptl_absorpt_correction_type empirical
_exptl_absorpt_process_details
;Higashi, T.(1995).Program for Absorption Correction.
Rigaku Corporation, Tokyo,Japan.
;
_exptl_crystal_colour colorless
_exptl_crystal_density_diffrn 2.403
_exptl_crystal_density_method 'not measured'
_exptl_crystal_description columnar
_exptl_crystal_F_000 1088
_exptl_crystal_size_max 0.447
_exptl_crystal_size_mid 0.248
_exptl_crystal_size_min 0.194
_refine_diff_density_max 0.453
_refine_diff_density_min -0.865
_refine_diff_density_rms 0.145
_refine_ls_extinction_method none
_refine_ls_goodness_of_fit_ref 1.113
_refine_ls_hydrogen_treatment mixed
_refine_ls_matrix_type full
_refine_ls_number_parameters 170
_refine_ls_number_reflns 3610
_refine_ls_number_restraints 0
_refine_ls_restrained_S_all 1.113
_refine_ls_R_factor_all 0.0215
_refine_ls_R_factor_gt 0.0196
_refine_ls_shift/su_max 0.001
_refine_ls_shift/su_mean 0.000
_refine_ls_structure_factor_coef Fsqd
_refine_ls_weighting_details 'calc w=1/[\s^2^(Fo^2^)+(0.0226P)^2^+1.4808P] where P=(Fo^2^+2Fc^2^)/3'
_refine_ls_weighting_scheme calc
_refine_ls_wR_factor_gt 0.0483
_refine_ls_wR_factor_ref 0.0489
_reflns_number_gt 3390
_reflns_number_total 3610
_reflns_threshold_expression >2sigma(I)
_cod_data_source_file b817781c.txt
_cod_data_source_block y
_cod_original_cell_volume 1574.6(5)
_cod_original_sg_symbol_H-M P2(1)/c
_cod_database_code 7200548

loop_
_symmetry_equiv_pos_as_xyz
'x, y, z'
'-x, y+1/2, -z+1/2'
'-x, -y, -z'
'x, -y-1/2, z-1/2'

loop_
_atom_site_label
_atom_site_type_symbol
_atom_site_fract_x
_atom_site_fract_y
_atom_site_fract_z
_atom_site_U_iso_or_equiv
_atom_site_adp_type
_atom_site_occupancy
_atom_site_symmetry_multiplicity
_atom_site_calc_flag
_atom_site_refinement_flags
_atom_site_disorder_assembly
_atom_site_disorder_group
Cd1 Cd 0.54900(2) 0.409218(8) 0.020156(17) 0.02425(5) Uani 1 1 d . . .
Cd2 Cd 0.93428(2) 0.431543(9) -0.132290(17) 0.02599(6) Uani 1 1 d . . .
Cl1 Cl 0.61532(8) 0.32877(3) 0.20665(6) 0.02756(12) Uani 1 1 d . . .
Cl2 Cl 0.22697(8) 0.36173(3) -0.09685(7) 0.03223(14) Uani 1 1 d . . .
Cl3 Cl 0.55915(8) 0.49931(3) -0.15537(6) 0.02817(12) Uani 1 1 d . . .
Cl4 Cl 0.71650(8) 0.33386(3) -0.11953(6) 0.02818(12) Uani 1 1 d . . .
Cl5 Cl 0.92785(8) 0.45132(3) 0.11545(6) 0.02740(12) Uani 1 1 d . . .
Cl6 Cl 0.84937(9) 0.43128(3) -0.37908(6) 0.03113(13) Uani 1 1 d . . .
C3 C 0.2687(5) 0.41578(14) 0.5594(3) 0.0431(7) Uani 1 1 d . . .
H3A H 0.3531 0.4199 0.6463 0.052 Uiso 1 1 calc R . .
H3B H 0.1793 0.4504 0.5486 0.052 Uiso 1 1 calc R . .
C4 C 0.3721(4) 0.42025(14) 0.4521(3) 0.0397(7) Uani 1 1 d . . .
H4A H 0.3061 0.4477 0.3802 0.048 Uiso 1 1 calc R . .
H4B H 0.4924 0.4388 0.4883 0.048 Uiso 1 1 calc R . .
C5 C 0.3164(4) 0.29926(14) 0.5902(3) 0.0335(6) Uani 1 1 d . . .
H5A H 0.2601 0.2569 0.5707 0.040 Uiso 1 1 calc R . .
H5B H 0.3703 0.3021 0.6849 0.040 Uiso 1 1 calc R . .
C6 C 0.4627(3) 0.30852(13) 0.5157(3) 0.0309(5) Uani 1 1 d . . .
H6A H 0.5723 0.3267 0.5742 0.037 Uiso 1 1 calc R . .
H6B H 0.4937 0.2671 0.4830 0.037 Uiso 1 1 calc R . .
H1 H 0.105(5) 0.3515(17) 0.595(3) 0.039(9) Uiso 1 1 d . . .
H2 H 0.463(5) 0.3567(19) 0.356(4) 0.052(11) Uiso 1 1 d . . .
N1 N 0.1755(3) 0.35159(11) 0.5470(2) 0.0259(4) Uani 1 1 d . . .
N2 N 0.3891(3) 0.35354(11) 0.4027(2) 0.0290(5) Uani 1 1 d . . .
C1 C 0.0707(4) 0.34009(18) 0.4081(3) 0.0423(7) Uani 1 1 d . . .
H1A H -0.0064 0.3772 0.3751 0.051 Uiso 1 1 calc R . .
H1B H -0.0067 0.3022 0.4033 0.051 Uiso 1 1 calc R . .
C2 C 0.2068(4) 0.32956(18) 0.3251(3) 0.0416(7) Uani 1 1 d . . .
H2A H 0.2139 0.2838 0.3052 0.050 Uiso 1 1 calc R . .
H2B H 0.1681 0.3531 0.2423 0.050 Uiso 1 1 calc R . .
OW1 O 0.9344(4) 0.23433(15) 1.1412(4) 0.0513(6) Uani 1 1 d . . .
H3 H 0.909(12) 0.234(4) 1.188(9) 0.16(4) Uiso 1 1 d . . .
H4 H 0.880(8) 0.261(3) 1.096(6) 0.10(2) Uiso 1 1 d . . .

loop_
_atom_site_aniso_label
_atom_site_aniso_U_11
_atom_site_aniso_U_22
_atom_site_aniso_U_33
_atom_site_aniso_U_23
_atom_site_aniso_U_13
_atom_site_aniso_U_12
Cd1 0.02882(10) 0.02148(9) 0.02480(9) 0.00118(6) 0.01118(7) 0.00175(6)
Cd2 0.02862(10) 0.02563(10) 0.02521(9) -0.00214(7) 0.00966(7) -0.00413(7)
Cl1 0.0305(3) 0.0294(3) 0.0258(3) 0.0051(2) 0.0129(2) 0.0053(2)
Cl2 0.0232(3) 0.0290(3) 0.0422(3) -0.0043(3) 0.0042(2) 0.0012(2)
Cl3 0.0363(3) 0.0251(3) 0.0249(3) 0.0006(2) 0.0112(2) 0.0032(2)
Cl4 0.0313(3) 0.0245(3) 0.0323(3) -0.0066(2) 0.0148(2) -0.0048(2)
Cl5 0.0307(3) 0.0264(3) 0.0248(3) 0.0009(2) 0.0065(2) -0.0056(2)
Cl6 0.0328(3) 0.0357(3) 0.0257(3) 0.0002(2) 0.0089(2) 0.0070(2)
C3 0.0558(19) 0.0272(14) 0.0533(19) -0.0123(13) 0.0268(16) -0.0042(13)
C4 0.0384(15) 0.0263(13) 0.0595(19) 0.0075(13) 0.0219(14) 0.0016(11)
C5 0.0355(13) 0.0339(14) 0.0319(13) 0.0097(11) 0.0101(11) 0.0067(11)
C6 0.0269(12) 0.0309(13) 0.0355(13) 0.0076(11) 0.0092(10) 0.0090(10)
N1 0.0235(10) 0.0321(11) 0.0252(10) 0.0006(8) 0.0120(8) 0.0026(8)
N2 0.0286(11) 0.0347(12) 0.0286(11) 0.0060(9) 0.0163(9) 0.0082(9)
C1 0.0210(12) 0.069(2) 0.0321(14) 0.0004(14) -0.0015(11) -0.0026(13)
C2 0.0390(15) 0.061(2) 0.0207(12) -0.0061(12) 0.0010(11) 0.0049(14)
OW1 0.0375(12) 0.0502(15) 0.0674(18) -0.0076(13) 0.0154(12) 0.0118(11)

loop_
_atom_type_symbol
_atom_type_description
_atom_type_scat_dispersion_real
_atom_type_scat_dispersion_imag
_atom_type_scat_source
C C 0.0033 0.0016 'International Tables Vol C Tables 4.2.6.8 and 6.1.1.4'
H H 0.0000 0.0000 'International Tables Vol C Tables 4.2.6.8 and 6.1.1.4'
N N 0.0061 0.0033 'International Tables Vol C Tables 4.2.6.8 and 6.1.1.4'
O O 0.0106 0.0060 'International Tables Vol C Tables 4.2.6.8 and 6.1.1.4'
Cl Cl 0.1484 0.1585 'International Tables Vol C Tables 4.2.6.8 and 6.1.1.4'
Cd Cd -0.8075 1.2024 'International Tables Vol C Tables 4.2.6.8 and 6.1.1.4'

loop_
_geom_angle_atom_site_label_1
_geom_angle_atom_site_label_2
_geom_angle_atom_site_label_3
_geom_angle
_geom_angle_site_symmetry_1
_geom_angle_site_symmetry_3
_geom_angle_publ_flag
Cl1 Cd1 Cl3 94.86(2) . 3_665 ?
Cl1 Cd1 Cl2 95.29(3) . . ?
Cl3 Cd1 Cl2 97.97(3) 3_665 . ?
Cl1 Cd1 Cl3 166.95(2) . . ?
Cl3 Cd1 Cl3 86.39(3) 3_665 . ?
Cl2 Cd1 Cl3 97.41(3) . . ?
Cl1 Cd1 Cl4 90.69(3) . . ?
Cl3 Cd1 Cl4 167.65(2) 3_665 . ?
Cl2 Cd1 Cl4 92.48(3) . . ?
Cl3 Cd1 Cl4 85.75(3) . . ?
Cl1 Cd1 Cl5 87.04(3) . . ?
Cl3 Cd1 Cl5 91.03(2) 3_665 . ?
Cl2 Cd1 Cl5 170.46(2) . . ?
Cl3 Cd1 Cl5 79.94(3) . . ?
Cl4 Cd1 Cl5 78.22(2) . . ?
Cl6 Cd2 Cl2 97.50(3) . 1_655 ?
Cl6 Cd2 Cl5 93.66(2) . 3_765 ?
Cl2 Cd2 Cl5 101.02(2) 1_655 3_765 ?
Cl6 Cd2 Cl4 93.01(3) . . ?
Cl2 Cd2 Cl4 95.29(3) 1_655 . ?
Cl5 Cd2 Cl4 161.40(2) 3_765 . ?
Cl6 Cd2 Cl5 162.27(2) . . ?
Cl2 Cd2 Cl5 100.18(3) 1_655 . ?
Cl5 Cd2 Cl5 84.20(2) 3_765 . ?
Cl4 Cd2 Cl5 84.16(3) . . ?
Cd2 Cl2 Cd1 121.26(3) 1_455 . ?
Cd1 Cl3 Cd1 93.61(3) 3_665 . ?
Cd2 Cl4 Cd1 88.54(2) . . ?
Cd2 Cl5 Cd2 95.80(2) 3_765 . ?
Cd2 Cl5 Cd1 129.61(2) 3_765 . ?
Cd2 Cl5 Cd1 83.29(3) . . ?
N1 C3 C4 108.1(2) . . ?
N2 C4 C3 107.8(2) . . ?
N1 C5 C6 108.1(2) . . ?
N2 C6 C5 108.1(2) . . ?
C1 N1 C3 110.5(2) . . ?
C1 N1 C5 109.8(2) . . ?
C3 N1 C5 109.1(2) . . ?
C4 N2 C6 110.4(2) . . ?
C4 N2 C2 110.1(2) . . ?
C6 N2 C2 109.2(2) . . ?
N1 C1 C2 108.1(2) . . ?
N2 C2 C1 108.1(2) . . ?

loop_
_geom_bond_atom_site_label_1
_geom_bond_atom_site_label_2
_geom_bond_distance
_geom_bond_site_symmetry_2
_geom_bond_publ_flag
Cd1 Cl1 2.5087(7) . ?
Cd1 Cl3 2.6100(7) 3_665 ?
Cd1 Cl2 2.6193(9) . ?
Cd1 Cl3 2.6244(7) . ?
Cd1 Cl4 2.6644(8) . ?
Cd1 Cl5 2.9152(9) . ?
Cd2 Cl6 2.4920(9) . ?
Cd2 Cl2 2.5869(8) 1_655 ?
Cd2 Cl5 2.6173(8) 3_765 ?
Cd2 Cl4 2.6263(7) . ?
Cd2 Cl5 2.6331(8) . ?
Cl2 Cd2 2.5869(8) 1_455 ?
Cl3 Cd1 2.6100(7) 3_665 ?
Cl5 Cd2 2.6173(8) 3_765 ?
C3 N1 1.489(3) . ?
C3 C4 1.527(4) . ?
C4 N2 1.485(4) . ?
C5 N1 1.502(3) . ?
C5 C6 1.521(4) . ?
C6 N2 1.492(3) . ?
N1 C1 1.483(3) . ?
N2 C2 1.494(4) . ?
C1 C2 1.522(4) . ?

loop_
_geom_hbond_atom_site_label_D
_geom_hbond_atom_site_label_H
_geom_hbond_atom_site_label_A
_geom_hbond_distance_DH
_geom_hbond_distance_HA
_geom_hbond_distance_DA
_geom_hbond_angle_DHA
_geom_hbond_site_symmetry_A
N2 H2 Cl1 0.83(4) 2.25(4) 3.031(2) 159(4) .
N1 H1 Cl6 0.82(4) 2.60(3) 3.219(2) 133(3) 1_456
OW1 H4 Cl4 0.77(6) 2.73(6) 3.470(4) 164(6) 1_556
